data_1557265
loop_
_publ_author_name
'Simonsen, Ole'

_publ_section_title
;
 Crystal Structures of Hexaaquamagnesium Diliturate Dihydrate,
 Mg(H2O)6(2+)(C4H2N3O5-)2.2H2O and the Isomorphous Calcium Salt
;
_journal_name_full 'Acta Chemica Scandinavica'
_journal_page_first 861
_journal_page_last 864
_journal_paper_doi 10.3891/acta.chem.scand.51-0861
_journal_volume 51
_journal_year 1997
_chemical_formula_moiety '2(C4 H2 N3 O5), Mg (H2 O)6, 2(H2 O)'
_chemical_formula_sum 'C8 H20 Mg N6 O18'
_chemical_formula_weight 512.581
_chemical_name_common
;
Hexaaquamagnesium Diliturate Dihydrate
;
_space_group_IT_number 14
_space_group_name_Hall '-P 2ybc'
_space_group_name_H-M_alt 'P 1 21/c 1'
_symmetry_cell_setting monoclinic
_symmetry_Int_Tables_number 14
_symmetry_space_group_name_Hall '-P 2ybc'
_symmetry_space_group_name_H-M 'P 1 21/c 1'
_cell_angle_alpha 90.
_cell_angle_beta 97.86(1)
_cell_angle_gamma 90.
_cell_formula_units_Z 2
_cell_length_a 12.039(1)
_cell_length_b 12.096(1)
_cell_length_c 6.741(2)
_cell_volume 972.4(3)
_diffrn_ambient_temperature 293
_diffrn_radiation_probe x-ray
_diffrn_radiation_type MoK\a
_diffrn_radiation_wavelength 0.71069
_exptl_absorpt_coefficient_mu 0.1878
_exptl_crystal_density_diffrn 1.751
_refine_ls_number_parameters 181
_refine_ls_number_reflns 2112
_refine_ls_R_factor_gt 0.044
_refine_ls_wR_factor_gt 0.036
_cod_data_source_file Acta-Chem-Scand-1997-51-861-1.cif
_cod_data_source_block 1
_cod_original_cell_volume 972.4(5)
_cod_original_sg_symbol_H-M 'P 21/c'
_cod_database_code 1557265

loop_
_space_group_symop_id
_space_group_symop_operation_xyz
1 x,y,z
2 -x,1/2+y,1/2-z
3 -x,-y,-z
4 x,1/2-y,1/2+z

loop_
_atom_site_label
_atom_site_type_symbol
_atom_site_thermal_displace_type
_atom_site_fract_x
_atom_site_fract_y
_atom_site_fract_z
_atom_site_occupancy
_atom_site_U_iso_or_equiv
_atom_site_calc_flag
_atom_site_refinement_flags
_atom_site_disorder_assembly
_atom_site_disorder_group
Mg Mg Uiso 0.50000 0.50000 0.50000 1.000 0.0334(3) . . . .
O2 O Uiso -0.18130(10) 0.82790(10) 0.1178(2) 1.000 0.0386(5) . . . .
O4 O Uiso 0.12730(10) 1.02510(10) 0.3434(3) 1.000 0.0428(6) . . . .
O6 O Uiso 0.12660(10) 0.63070(10) 0.3545(2) 1.000 0.0335(5) . . . .
O51 O Uiso 0.30590(10) 0.74150(10) 0.5031(3) 1.000 0.0572(7) . . . .
O52 O Uiso 0.30730(10) 0.91590(10) 0.4829(3) 1.000 0.0619(8) . . . .
N1 N Uiso -0.02390(10) 0.73300(10) 0.2375(3) 1.000 0.0262(6) . . . .
N3 N Uiso -0.02310(10) 0.92260(10) 0.2314(3) 1.000 0.0300(6) . . . .
N5 N Uiso 0.25700(10) 0.82820(10) 0.4517(3) 1.000 0.0285(5) . . . .
C2 C Uiso -0.0823(2) 0.8281(2) 0.1911(3) 1.000 0.0272(6) . . . .
C4 C Uiso 0.0886(2) 0.9313(2) 0.3157(3) 1.000 0.0271(7) . . . .
C5 C Uiso 0.1445(2) 0.8280(2) 0.3630(3) 1.000 0.0239(6) . . . .
C6 C Uiso 0.0881(2) 0.7250(2) 0.3221(3) 1.000 0.0236(6) . . . .
O10 O Uiso 0.32880(10) 0.50930(10) 0.4702(3) 1.000 0.0449(6) . . . .
O20 O Uiso 0.4800(2) 0.3640(2) 0.3141(3) 1.000 0.0520(8) . . . .
O30 O Uiso 0.49960(10) 0.6056(2) 0.2603(3) 1.000 0.0450(6) . . . .
O40 O Uiso 0.32960(10) 0.35560(10) -0.0383(3) 1.000 0.0444(6) . . . .

loop_
_atom_type_symbol
_atom_type_description
_atom_type_scat_dispersion_real
_atom_type_scat_dispersion_imag
_atom_type_scat_source
C C 0.0033 0.0016 ' International Tables Vol C Tables 4.2.6.8 and 6.1.1.4'
Mg Mg 0.0486 0.0363 ' International Tables Vol C Tables 4.2.6.8 and 6.1.1.4'
N N 0.0061 0.0033 ' International Tables Vol C Tables 4.2.6.8 and 6.1.1.4'
O O 0.0106 0.0060 ' International Tables Vol C Tables 4.2.6.8 and 6.1.1.4'

loop_
_geom_angle_atom_site_label_1
_geom_angle_atom_site_label_2
_geom_angle_atom_site_label_3
_geom_angle
_geom_angle_site_symmetry_1
_geom_angle_site_symmetry_2
_geom_angle_site_symmetry_3
_geom_angle_publ_flag
O20 Mg O30 91.75(9) 3_666 . 3_666 yes
O10 Mg O20 92.76(8) 3_666 . . yes
O10 Mg O20 87.24(8) . . . yes
O10 Mg O30 89.69(6) . . . yes
O10 Mg O10 180.00 . . 3_666 yes
O10 Mg O20 92.76(8) . . 3_666 yes
O10 Mg O30 90.31(6) . . 3_666 yes
O20 Mg O30 91.75(9) . . . yes
O10 Mg O30 89.69(6) 3_666 . 3_666 yes
O20 Mg O20 180.00 . . 3_666 yes
O20 Mg O30 88.26(9) . . 3_666 yes
O10 Mg O30 90.31(6) 3_666 . . yes
O20 Mg O30 88.26(9) 3_666 . . yes
O30 Mg O30 180.00 . . 3_666 yes
O10 Mg O20 87.24(8) 3_666 . 3_666 yes
C2 N1 C6 126.35(17) . . . yes
C2 N3 C4 126.78(17) . . . yes
O51 N5 O52 118.94(15) . . . yes
O51 N5 C5 121.04(15) . . . yes
O52 N5 C5 120.00(15) . . . yes
O2 C2 N1 122.3(2) . . . yes
O2 C2 N3 122.6(2) . . . yes
N1 C2 N3 115.19(19) . . . yes
O4 C4 N3 117.2(2) . . . yes
O4 C4 C5 127.8(2) . . . yes
N3 C4 C5 115.0(2) . . . yes
N5 C5 C4 119.3(2) . . . yes
N5 C5 C6 119.3(2) . . . yes
C4 C5 C6 121.4(2) . . . no
O6 C6 N1 116.98(19) . . . yes
O6 C6 C5 127.8(2) . . . yes
N1 C6 C5 115.2(2) . . . yes

loop_
_geom_bond_atom_site_label_1
_geom_bond_atom_site_label_2
_geom_bond_distance
_geom_bond_site_symmetry_1
_geom_bond_site_symmetry_2
_geom_bond_publ_flag
Mg O10 2.0464(14) . 3_666 yes
Mg O20 2.062(2) . 3_666 yes
Mg O30 2.059(2) . 3_666 yes
Mg O20 2.062(2) . . yes
Mg O30 2.059(2) . . yes
Mg O10 2.0464(14) . . yes
O2 C2 1.226(3) . . yes
O4 C4 1.231(3) . . yes
O6 C6 1.239(3) . . yes
O51 N5 1.2291(19) . . yes
O52 N5 1.2253(18) . . yes
N1 C2 1.362(3) . . yes
N1 C6 1.394(3) . . yes
N3 C2 1.355(3) . . yes
N3 C4 1.391(3) . . yes
N5 C5 1.404(3) . . yes
C4 C5 1.434(3) . . no
C5 C6 1.428(3) . . no

loop_
_geom_torsion_atom_site_label_1
_geom_torsion_atom_site_label_2
_geom_torsion_atom_site_label_3
_geom_torsion_atom_site_label_4
_geom_torsion
_geom_torsion_site_symmetry_1
_geom_torsion_site_symmetry_2
_geom_torsion_site_symmetry_3
_geom_torsion_site_symmetry_4
_geom_torsion_publ_flag
C6 N1 C2 O2 -179.5(2) . . . . no
C6 N1 C2 N3 0.6(3) . . . . no
C2 N1 C6 O6 179.66(19) . . . . no
C2 N1 C6 C5 0.3(3) . . . . no
C4 N3 C2 O2 179.4(2) . . . . no
C4 N3 C2 N1 -0.8(3) . . . . no
C2 N3 C4 O4 -179.0(2) . . . . no
C2 N3 C4 C5 0.0(3) . . . . no
O51 N5 C5 C4 176.4(2) . . . . no
O51 N5 C5 C6 -3.5(3) . . . . no
O52 N5 C5 C4 -2.0(3) . . . . no
O52 N5 C5 C6 178.1(2) . . . . no
O4 C4 C5 N5 0.0(3) . . . . no
O4 C4 C5 C6 179.9(2) . . . . no
N3 C4 C5 N5 -178.97(18) . . . . no
N3 C4 C5 C6 0.9(3) . . . . no
N5 C5 C6 O6 -0.5(3) . . . . no
N5 C5 C6 N1 178.83(18) . . . . no
C4 C5 C6 O6 179.7(2) . . . . no
C4 C5 C6 N1 -1.1(3) . . . . no
